data_7044230
loop_
_publ_author_name
'Bhat, Gulzar A.'
'Maqbool, Raihana'
'Dar, Aijaz'
'Hussain, Mahboob Ul'
'Murugavel, Ramaswamy'

_publ_section_title
;
 Selective formation of discrete versus polymeric copper organophosphates:
 DNA cleavage and cytotoxic activity
;
_journal_name_full 'Dalton Trans.'
_journal_paper_doi 10.1039/C7DT02763J
_journal_year 2017
_chemical_formula_sum 'C94 H120 Cu3 I4 N8 O24 P4'
_chemical_formula_weight 2568.07
_space_group_crystal_system triclinic
_space_group_IT_number 2
_space_group_name_Hall '-P 1'
_space_group_name_H-M_alt 'P -1'
_symmetry_space_group_name_Hall '-P 1'
_symmetry_space_group_name_H-M 'P -1'
_atom_sites_solution_hydrogens mixed
_audit_creation_method SHELXL-2014/7
_audit_update_record
;
2017-07-27 deposited with the CCDC.
2017-09-14 downloaded from the CCDC.
;
_cell_angle_alpha 95.549(3)
_cell_angle_beta 99.530(6)
_cell_angle_gamma 111.171(8)
_cell_formula_units_Z 1
_cell_length_a 10.331(4)
_cell_length_b 13.970(6)
_cell_length_c 19.644(8)
_cell_measurement_reflns_used 5650
_cell_measurement_temperature 130(2)
_cell_measurement_theta_max 31.40
_cell_measurement_theta_min 2.90
_cell_volume 2569.2(18)
_computing_cell_refinement 'CrystalClear-SM Expert 2.0 r4'
_computing_data_collection 'CrystalClear-SM Expert 2.0 r4'
_computing_data_reduction 'CrystalClear-SM Expert 2.0 r4'
_computing_molecular_graphics 'Olex2 (Dolomanov et al., 2009)'
_computing_publication_material 'Olex2 (Dolomanov et al., 2009)'
_computing_structure_refinement 'SHELXL-2014/7 (Sheldrick, 2014)'
_diffrn_ambient_temperature 130(2)
_diffrn_measured_fraction_theta_full 0.978
_diffrn_measured_fraction_theta_max 0.978
_diffrn_measurement_device_type 'Rigaku Saturn724'
_diffrn_measurement_method \W
_diffrn_radiation_type MoK\a
_diffrn_radiation_wavelength 0.71075
_diffrn_reflns_av_R_equivalents 0.0628
_diffrn_reflns_av_unetI/netI 0.0582
_diffrn_reflns_Laue_measured_fraction_full 0.978
_diffrn_reflns_Laue_measured_fraction_max 0.978
_diffrn_reflns_limit_h_max 11
_diffrn_reflns_limit_h_min -12
_diffrn_reflns_limit_k_max 11
_diffrn_reflns_limit_k_min -16
_diffrn_reflns_limit_l_max 23
_diffrn_reflns_limit_l_min -23
_diffrn_reflns_number 18037
_diffrn_reflns_point_group_measured_fraction_full 0.978
_diffrn_reflns_point_group_measured_fraction_max 0.978
_diffrn_reflns_theta_full 24.999
_diffrn_reflns_theta_max 24.999
_diffrn_reflns_theta_min 3.068
_exptl_absorpt_coefficient_mu 1.954
_exptl_absorpt_correction_T_max 0.647
_exptl_absorpt_correction_T_min 0.58
_exptl_absorpt_correction_type multi-scan
_exptl_absorpt_process_details 'REQAB (Rigaku, 1998)'
_exptl_crystal_colour green
_exptl_crystal_density_diffrn 1.660
_exptl_crystal_description needles
_exptl_crystal_F_000 1291
_exptl_crystal_size_max 0.200
_exptl_crystal_size_mid 0.200
_exptl_crystal_size_min 0.200
_refine_diff_density_max 2.194
_refine_diff_density_min -2.330
_refine_diff_density_rms 0.204
_refine_ls_extinction_method none
_refine_ls_goodness_of_fit_ref 1.074
_refine_ls_hydrogen_treatment constr
_refine_ls_matrix_type full
_refine_ls_number_parameters 628
_refine_ls_number_reflns 8863
_refine_ls_number_restraints 0
_refine_ls_restrained_S_all 1.074
_refine_ls_R_factor_all 0.0805
_refine_ls_R_factor_gt 0.0781
_refine_ls_shift/su_max 0.001
_refine_ls_shift/su_mean 0.000
_refine_ls_structure_factor_coef Fsqd
_refine_ls_weighting_details 'w=1/[\s^2^(Fo^2^)+(0.0914P)^2^+44.5591P] where P=(Fo^2^+2Fc^2^)/3'
_refine_ls_weighting_scheme calc
_refine_ls_wR_factor_gt 0.2174
_refine_ls_wR_factor_ref 0.2189
_reflns_Friedel_coverage 0.000
_reflns_number_gt 8447
_reflns_number_total 8863
_reflns_threshold_expression 'I > 2\s(I)'
_cod_data_source_file c7dt02763j2.cif
_cod_data_source_block 5
_cod_database_code 7044230
_shelx_shelxl_version_number 2014/7
_shelx_space_group_comment
;
The symmetry employed for this shelxl refinement is uniquely defined
by the following loop, which should always be used as a source of
symmetry information in preference to the above space-group names.
They are only intended as comments.
;
_shelx_estimated_absorpt_t_min 0.696
_shelx_estimated_absorpt_t_max 0.696

loop_
_space_group_symop_operation_xyz
'x, y, z'
'-x, -y, -z'

loop_
_atom_site_label
_atom_site_type_symbol
_atom_site_fract_x
_atom_site_fract_y
_atom_site_fract_z
_atom_site_U_iso_or_equiv
_atom_site_adp_type
_atom_site_occupancy
_atom_site_site_symmetry_order
_atom_site_calc_flag
_atom_site_refinement_flags_posn
_atom_site_refinement_flags_adp
_atom_site_refinement_flags_occupancy
I1 I 0.93555(8) 0.71023(5) 0.00208(4) 0.0398(2) Uani 1 1 d . . .
I2 I 0.79291(8) -0.03198(6) -0.00592(4) 0.0426(2) Uani 1 1 d . . .
Cu1 Cu 1.03550(9) 0.27991(7) 0.35332(4) 0.0117(2) Uani 1 1 d . . .
Cu2 Cu 1.0000 0.0000 0.5000 0.0143(3) Uani 1 2 d S . P
P1 P 0.8041(2) 0.33553(15) 0.24418(10) 0.0147(4) Uani 1 1 d . . .
P2 P 0.8271(2) 0.05233(14) 0.36601(10) 0.0114(4) Uani 1 1 d . . .
O1 O 0.8581(6) 0.3447(4) 0.1715(3) 0.0156(11) Uani 1 1 d . . .
O2 O 0.9300(6) 0.3714(4) 0.3051(3) 0.0153(11) Uani 1 1 d . . .
O3 O 0.6995(6) 0.3866(5) 0.2472(3) 0.0244(13) Uani 1 1 d . . .
O4 O 0.7249(6) 0.2131(4) 0.2339(3) 0.0210(12) Uani 1 1 d . . .
O5 O 0.7543(6) -0.0503(4) 0.3056(3) 0.0165(11) Uani 1 1 d . . .
O6 O 0.8763(6) 0.1457(4) 0.3271(3) 0.0148(11) Uani 1 1 d . . .
O7 O 0.7133(6) 0.0528(4) 0.4052(3) 0.0179(11) Uani 1 1 d . . .
O8 O 0.9539(6) 0.0405(4) 0.4101(3) 0.0159(11) Uani 1 1 d . . .
N1 N 1.0235(7) 0.3317(5) 0.4527(3) 0.0161(13) Uani 1 1 d . . .
N2 N 1.2221(7) 0.3934(5) 0.3839(3) 0.0138(13) Uani 1 1 d . . .
N3 N 1.1262(7) 0.2637(5) 0.2702(3) 0.0142(13) Uani 1 1 d . . .
N4 N 0.8369(7) -0.1423(5) 0.4745(3) 0.0150(13) Uani 1 1 d . . .
C1 C 0.9196(9) 0.2934(6) 0.4861(4) 0.0184(16) Uani 1 1 d . . .
H1 H 0.8412 0.2312 0.4640 0.022 Uiso 1 1 calc R U .
C1AA C 0.4313(10) -0.1429(7) 0.2229(6) 0.033(2) Uani 1 1 d . . .
H1AA H 0.3473 -0.1408 0.2391 0.039 Uiso 1 1 calc R U .
H1AB H 0.4011 -0.1903 0.1781 0.039 Uiso 1 1 calc R U .
H1AC H 0.4859 -0.1675 0.2576 0.039 Uiso 1 1 calc R U .
C2 C 0.9199(10) 0.3402(7) 0.5519(4) 0.0237(18) Uani 1 1 d . . .
H2 H 0.8438 0.3097 0.5743 0.028 Uiso 1 1 calc R U .
C3 C 1.0309(9) 0.4305(7) 0.5839(4) 0.0225(18) Uani 1 1 d . . .
H3 H 1.0318 0.4646 0.6284 0.027 Uiso 1 1 calc R U .
C4 C 1.1441(8) 0.4722(6) 0.5502(4) 0.0168(16) Uani 1 1 d . . .
H4 H 1.2241 0.5338 0.5718 0.020 Uiso 1 1 calc R U .
C5 C 1.1352(8) 0.4211(6) 0.4848(4) 0.0133(15) Uani 1 1 d . . .
C6 C 1.2477(8) 0.4576(6) 0.4443(4) 0.0132(15) Uani 1 1 d . . .
C7 C 1.3698(8) 0.5484(6) 0.4633(4) 0.0141(15) Uani 1 1 d . . .
H7 H 1.3856 0.5954 0.5050 0.017 Uiso 1 1 calc R U .
C8 C 1.4691(8) 0.5700(6) 0.4207(4) 0.0133(15) Uani 1 1 d . . .
C9 C 1.4407(8) 0.4999(6) 0.3587(4) 0.0143(15) Uani 1 1 d . . .
H9 H 1.5066 0.5121 0.3289 0.017 Uiso 1 1 calc R U .
C10 C 1.3140(8) 0.4120(6) 0.3417(4) 0.0128(15) Uani 1 1 d . . .
C11 C 1.2609(8) 0.3317(6) 0.2770(4) 0.0153(15) Uani 1 1 d . . .
C12 C 1.3397(8) 0.3298(6) 0.2259(4) 0.0179(16) Uani 1 1 d . . .
H12 H 1.4351 0.3777 0.2324 0.021 Uiso 1 1 calc R U .
C13 C 1.2739(9) 0.2552(7) 0.1649(4) 0.0218(18) Uani 1 1 d . . .
H13 H 1.3248 0.2500 0.1295 0.026 Uiso 1 1 calc R U .
C14 C 1.1334(10) 0.1891(6) 0.1571(4) 0.0223(18) Uani 1 1 d . . .
H14 H 1.0854 0.1405 0.1150 0.027 Uiso 1 1 calc R U .
C15 C 1.0626(8) 0.1938(6) 0.2105(4) 0.0166(16) Uani 1 1 d . . .
H15 H 0.9670 0.1467 0.2050 0.020 Uiso 1 1 calc R U .
C47 C 1.5995(8) 0.6679(6) 0.4391(4) 0.0138(15) Uani 1 1 d . . .
C17 C 1.6402(8) 0.7296(6) 0.5061(4) 0.0165(16) Uani 1 1 d . . .
H17 H 1.5879 0.7075 0.5410 0.020 Uiso 1 1 calc R U .
C18 C 1.6852(9) 0.7033(6) 0.3920(4) 0.0176(16) Uani 1 1 d . . .
H18 H 1.6639 0.6635 0.3467 0.021 Uiso 1 1 calc R U .
C19 C 0.7569(8) -0.1775(6) 0.5203(4) 0.0169(16) Uani 1 1 d . . .
H19 H 0.7816 -0.1362 0.5654 0.020 Uiso 1 1 calc R U .
C20 C 0.8023(9) -0.2026(6) 0.4115(4) 0.0177(16) Uani 1 1 d . . .
H20 H 0.8603 -0.1801 0.3787 0.021 Uiso 1 1 calc R U .
C21 C 0.7659(8) -0.0507(5) 0.2348(4) 0.0131(15) Uani 1 1 d . . .
C22 C 0.8778(8) -0.0685(6) 0.2134(4) 0.0177(16) Uani 1 1 d . . .
C23 C 0.8818(9) -0.0683(6) 0.1423(4) 0.0222(18) Uani 1 1 d . . .
H23 H 0.9543 -0.0829 0.1249 0.027 Uiso 1 1 calc R U .
C24 C 0.7820(10) -0.0471(7) 0.0975(4) 0.0227(18) Uani 1 1 d . . .
C25 C 0.6656(9) -0.0341(6) 0.1197(4) 0.0206(17) Uani 1 1 d . . .
H25 H 0.5953 -0.0230 0.0873 0.025 Uiso 1 1 calc R U .
C26 C 0.6541(8) -0.0376(6) 0.1885(4) 0.0168(16) Uani 1 1 d . . .
C27 C 0.5239(9) -0.0337(6) 0.2136(4) 0.0211(17) Uani 1 1 d . . .
H27 H 0.5573 0.0125 0.2604 0.025 Uiso 1 1 calc R U .
C28 C 0.4374(10) 0.0106(8) 0.1642(5) 0.029(2) Uani 1 1 d . . .
H28A H 0.3553 0.0114 0.1827 0.035 Uiso 1 1 calc R U .
H28B H 0.4973 0.0818 0.1605 0.035 Uiso 1 1 calc R U .
H28C H 0.4044 -0.0330 0.1177 0.035 Uiso 1 1 calc R U .
C29 C 0.9905(9) -0.0879(7) 0.2649(5) 0.0234(18) Uani 1 1 d . . .
H29 H 0.9665 -0.0821 0.3120 0.028 Uiso 1 1 calc R U .
C30 C 0.9887(19) -0.1968(11) 0.2473(8) 0.077(5) Uani 1 1 d . . .
H30A H 1.0623 -0.2055 0.2815 0.092 Uiso 1 1 calc R U .
H30B H 0.8954 -0.2484 0.2486 0.092 Uiso 1 1 calc R U .
H30C H 1.0073 -0.2066 0.2003 0.092 Uiso 1 1 calc R U .
C31 C 1.1393(11) -0.0035(12) 0.2710(7) 0.061(4) Uani 1 1 d . . .
H31A H 1.1365 0.0655 0.2824 0.073 Uiso 1 1 calc R U .
H31B H 1.2073 -0.0131 0.3082 0.073 Uiso 1 1 calc R U .
H31C H 1.1689 -0.0091 0.2264 0.073 Uiso 1 1 calc R U .
C32 C 0.8746(9) 0.4278(6) 0.1344(4) 0.0152(15) Uani 1 1 d . . .
C33 C 1.0042(9) 0.5122(6) 0.1496(4) 0.0173(16) Uani 1 1 d . . .
C34 C 1.0208(9) 0.5930(6) 0.1101(4) 0.0205(17) Uani 1 1 d . . .
H34 H 1.1075 0.6524 0.1197 0.025 Uiso 1 1 calc R U .
C35 C 0.9095(10) 0.5847(7) 0.0572(5) 0.0240(18) Uani 1 1 d . . .
C36 C 0.7840(9) 0.4988(7) 0.0397(4) 0.0209(17) Uani 1 1 d . . .
H36 H 0.7118 0.4943 0.0012 0.025 Uiso 1 1 calc R U .
C37 C 0.7631(8) 0.4178(6) 0.0787(4) 0.0158(16) Uani 1 1 d . . .
C38 C 0.6280(9) 0.3192(7) 0.0611(4) 0.0225(18) Uani 1 1 d . . .
H38 H 0.5993 0.3017 0.1060 0.027 Uiso 1 1 calc R U .
C39 C 0.6552(11) 0.2271(8) 0.0259(6) 0.036(2) Uani 1 1 d . . .
H39A H 0.5672 0.1646 0.0150 0.043 Uiso 1 1 calc R U .
H39B H 0.6868 0.2435 -0.0175 0.043 Uiso 1 1 calc R U .
H39C H 0.7289 0.2146 0.0577 0.043 Uiso 1 1 calc R U .
C40 C 0.5024(10) 0.3332(8) 0.0133(6) 0.038(2) Uani 1 1 d . . .
H40A H 0.4183 0.2680 0.0035 0.046 Uiso 1 1 calc R U .
H40B H 0.4811 0.3889 0.0372 0.046 Uiso 1 1 calc R U .
H40C H 0.5286 0.3516 -0.0308 0.046 Uiso 1 1 calc R U .
C41 C 1.1303(8) 0.5204(6) 0.2068(4) 0.0183(16) Uani 1 1 d . . .
H41 H 1.1052 0.4530 0.2249 0.022 Uiso 1 1 calc R U .
C42 C 1.1588(10) 0.6071(7) 0.2676(4) 0.0265(19) Uani 1 1 d . . .
H42A H 1.2395 0.6112 0.3035 0.032 Uiso 1 1 calc R U .
H42B H 1.1808 0.6737 0.2506 0.032 Uiso 1 1 calc R U .
H42C H 1.0743 0.5922 0.2877 0.032 Uiso 1 1 calc R U .
C43 C 1.2648(9) 0.5385(7) 0.1768(5) 0.0259(19) Uani 1 1 d . . .
H43A H 1.2445 0.4821 0.1378 0.031 Uiso 1 1 calc R U .
H43B H 1.2929 0.6053 0.1599 0.031 Uiso 1 1 calc R U .
H43C H 1.3422 0.5394 0.2135 0.031 Uiso 1 1 calc R U .
O10 O 0.6465(8) 0.5610(5) 0.2422(3) 0.0305(15) Uani 1 1 d . . .
H10 H 0.6829 0.5161 0.2410 0.046 Uiso 1 1 calc R U .
C44 C 0.6293(12) 0.5919(9) 0.1746(5) 0.039(2) Uani 1 1 d . . .
H44A H 0.5481 0.5370 0.1422 0.058 Uiso 1 1 calc R U .
H44B H 0.7157 0.6030 0.1566 0.058 Uiso 1 1 calc R U .
H44C H 0.6124 0.6566 0.1789 0.058 Uiso 1 1 calc R U .
O9 O 0.4280(7) -0.0441(5) 0.3976(4) 0.0343(16) Uani 1 1 d . . .
H9A H 0.5061 -0.0047 0.3904 0.051 Uiso 1 1 calc R U .
C46 C 0.4395(12) -0.1366(9) 0.4165(8) 0.052(3) Uani 1 1 d . . .
H46A H 0.3676 -0.1970 0.3838 0.078 Uiso 1 1 calc R U .
H46B H 0.4244 -0.1417 0.4642 0.078 Uiso 1 1 calc R U .
H46C H 0.5345 -0.1349 0.4145 0.078 Uiso 1 1 calc R U .
O11 O 0.5713(7) 0.3180(5) 0.3629(3) 0.0262(13) Uani 1 1 d . . .
H11 H 0.6086 0.3408 0.3298 0.039 Uiso 1 1 calc R U .
C45 C 0.5174(13) 0.2055(8) 0.3501(6) 0.041(3) Uani 1 1 d . . .
H45A H 0.4596 0.1790 0.3024 0.062 Uiso 1 1 calc R U .
H45B H 0.4590 0.1784 0.3837 0.062 Uiso 1 1 calc R U .
H45C H 0.5973 0.1826 0.3555 0.062 Uiso 1 1 calc R U .
O12 O 0.8230(7) 0.0662(5) 0.5452(3) 0.0284(14) Uani 1 1 d G . .
H12A H 0.7688 0.0563 0.5755 0.043 Uiso 1 1 d G U .
H12B H 0.7705 0.0479 0.5030 0.043 Uiso 1 1 d G U .

loop_
_atom_site_aniso_label
_atom_site_aniso_U_11
_atom_site_aniso_U_22
_atom_site_aniso_U_33
_atom_site_aniso_U_23
_atom_site_aniso_U_13
_atom_site_aniso_U_12
I1 0.0465(4) 0.0392(4) 0.0386(4) 0.0208(3) 0.0065(3) 0.0195(3)
I2 0.0547(5) 0.0423(4) 0.0271(4) 0.0006(3) 0.0095(3) 0.0156(3)
Cu1 0.0140(5) 0.0098(4) 0.0073(4) -0.0021(3) -0.0009(3) 0.0023(4)
Cu2 0.0159(7) 0.0106(6) 0.0093(6) 0.0013(5) -0.0062(5) 0.0010(5)
P1 0.0169(10) 0.0133(10) 0.0129(10) 0.0029(7) -0.0001(8) 0.0059(8)
P2 0.0119(9) 0.0088(9) 0.0091(9) -0.0005(7) -0.0033(7) 0.0020(7)
O1 0.022(3) 0.012(3) 0.013(3) 0.001(2) 0.002(2) 0.007(2)
O2 0.021(3) 0.009(2) 0.012(3) 0.000(2) -0.002(2) 0.005(2)
O3 0.023(3) 0.031(3) 0.026(3) 0.010(3) 0.005(2) 0.017(3)
O4 0.020(3) 0.012(3) 0.022(3) 0.003(2) -0.006(2) -0.001(2)
O5 0.021(3) 0.013(3) 0.008(3) -0.004(2) -0.006(2) 0.004(2)
O6 0.018(3) 0.012(3) 0.009(3) 0.002(2) -0.003(2) 0.003(2)
O7 0.018(3) 0.021(3) 0.012(3) 0.001(2) 0.002(2) 0.005(2)
O8 0.016(3) 0.016(3) 0.014(3) 0.006(2) -0.001(2) 0.006(2)
N1 0.018(3) 0.015(3) 0.014(3) 0.001(3) 0.001(3) 0.007(3)
N2 0.016(3) 0.012(3) 0.009(3) -0.002(2) -0.002(2) 0.003(3)
N3 0.018(3) 0.010(3) 0.012(3) 0.000(2) -0.002(3) 0.005(3)
N4 0.013(3) 0.011(3) 0.016(3) 0.000(2) -0.004(3) 0.003(3)
C1 0.021(4) 0.011(4) 0.018(4) 0.000(3) 0.003(3) 0.001(3)
C1AA 0.024(5) 0.022(5) 0.046(6) 0.003(4) 0.004(4) 0.005(4)
C2 0.029(5) 0.018(4) 0.020(4) -0.002(3) 0.013(4) 0.003(4)
C3 0.030(5) 0.022(4) 0.010(4) -0.007(3) 0.005(3) 0.005(4)
C4 0.015(4) 0.017(4) 0.014(4) -0.001(3) 0.000(3) 0.003(3)
C5 0.014(4) 0.013(4) 0.011(4) 0.002(3) 0.000(3) 0.005(3)
C6 0.016(4) 0.013(4) 0.010(4) 0.001(3) 0.001(3) 0.006(3)
C7 0.017(4) 0.012(4) 0.008(4) -0.004(3) -0.004(3) 0.004(3)
C8 0.010(3) 0.013(4) 0.016(4) 0.004(3) -0.003(3) 0.005(3)
C9 0.015(4) 0.010(3) 0.019(4) 0.002(3) 0.002(3) 0.007(3)
C10 0.013(4) 0.012(4) 0.012(4) 0.001(3) -0.004(3) 0.008(3)
C11 0.021(4) 0.009(3) 0.012(4) 0.001(3) -0.002(3) 0.004(3)
C12 0.016(4) 0.019(4) 0.018(4) 0.000(3) 0.003(3) 0.006(3)
C13 0.025(4) 0.024(4) 0.016(4) -0.005(3) 0.006(3) 0.010(4)
C14 0.032(5) 0.016(4) 0.011(4) -0.003(3) 0.000(3) 0.004(4)
C15 0.016(4) 0.016(4) 0.012(4) -0.003(3) -0.003(3) 0.003(3)
C47 0.016(4) 0.013(4) 0.010(4) -0.004(3) -0.007(3) 0.008(3)
C17 0.019(4) 0.021(4) 0.007(4) -0.004(3) -0.003(3) 0.008(3)
C18 0.021(4) 0.016(4) 0.011(4) -0.003(3) 0.001(3) 0.004(3)
C19 0.015(4) 0.017(4) 0.013(4) -0.004(3) -0.005(3) 0.004(3)
C20 0.022(4) 0.018(4) 0.011(4) 0.004(3) 0.002(3) 0.005(3)
C21 0.017(4) 0.007(3) 0.010(4) -0.003(3) -0.006(3) 0.004(3)
C22 0.018(4) 0.009(4) 0.021(4) -0.002(3) -0.002(3) 0.003(3)
C23 0.026(4) 0.014(4) 0.023(4) -0.005(3) 0.009(3) 0.005(3)
C24 0.030(5) 0.021(4) 0.013(4) -0.003(3) -0.003(3) 0.010(4)
C25 0.022(4) 0.021(4) 0.013(4) -0.002(3) -0.001(3) 0.006(3)
C26 0.016(4) 0.010(4) 0.017(4) -0.005(3) -0.007(3) 0.002(3)
C27 0.021(4) 0.017(4) 0.021(4) 0.000(3) 0.001(3) 0.006(3)
C28 0.021(4) 0.036(5) 0.029(5) 0.002(4) -0.007(4) 0.016(4)
C29 0.025(4) 0.022(4) 0.025(5) 0.005(3) 0.004(4) 0.012(4)
C30 0.105(12) 0.051(8) 0.072(10) -0.017(7) -0.036(9) 0.058(9)
C31 0.021(5) 0.096(10) 0.061(8) 0.052(8) -0.005(5) 0.013(6)
C32 0.028(4) 0.017(4) 0.007(3) 0.004(3) 0.002(3) 0.016(3)
C33 0.025(4) 0.016(4) 0.013(4) 0.001(3) 0.002(3) 0.011(3)
C34 0.020(4) 0.018(4) 0.021(4) 0.005(3) 0.000(3) 0.006(3)
C35 0.033(5) 0.021(4) 0.025(5) 0.010(3) 0.010(4) 0.015(4)
C36 0.020(4) 0.027(4) 0.016(4) 0.006(3) -0.001(3) 0.012(4)
C37 0.017(4) 0.019(4) 0.004(3) -0.002(3) -0.004(3) 0.003(3)
C38 0.018(4) 0.022(4) 0.020(4) -0.001(3) -0.002(3) 0.001(3)
C39 0.028(5) 0.028(5) 0.043(6) -0.009(4) -0.001(4) 0.007(4)
C40 0.024(5) 0.034(5) 0.041(6) 0.009(4) -0.005(4) -0.001(4)
C41 0.016(4) 0.018(4) 0.017(4) 0.003(3) -0.004(3) 0.006(3)
C42 0.032(5) 0.031(5) 0.013(4) 0.002(3) -0.006(3) 0.014(4)
C43 0.022(4) 0.027(5) 0.029(5) 0.003(4) 0.000(4) 0.011(4)
O10 0.041(4) 0.027(3) 0.031(4) 0.005(3) 0.014(3) 0.019(3)
C44 0.045(6) 0.054(7) 0.023(5) 0.001(4) 0.008(4) 0.027(5)
O9 0.024(3) 0.033(4) 0.046(4) 0.012(3) 0.006(3) 0.011(3)
C46 0.035(6) 0.035(6) 0.090(10) 0.024(6) 0.023(6) 0.012(5)
O11 0.027(3) 0.018(3) 0.030(4) -0.004(2) 0.006(3) 0.008(3)
C45 0.056(7) 0.025(5) 0.046(6) 0.002(4) 0.021(5) 0.017(5)
O12 0.035(4) 0.027(3) 0.023(3) 0.001(3) 0.000(3) 0.015(3)

loop_
_atom_type_symbol
_atom_type_description
_atom_type_scat_dispersion_real
_atom_type_scat_dispersion_imag
_atom_type_scat_source
C C 0.0033 0.0016 'International Tables Vol C Tables 4.2.6.8 and 6.1.1.4'
H H 0.0000 0.0000 'International Tables Vol C Tables 4.2.6.8 and 6.1.1.4'
Cu Cu 0.3201 1.2651 'International Tables Vol C Tables 4.2.6.8 and 6.1.1.4'
I I -0.4742 1.8119 'International Tables Vol C Tables 4.2.6.8 and 6.1.1.4'
N N 0.0061 0.0033 'International Tables Vol C Tables 4.2.6.8 and 6.1.1.4'
O O 0.0106 0.0060 'International Tables Vol C Tables 4.2.6.8 and 6.1.1.4'
P P 0.1023 0.0942 'International Tables Vol C Tables 4.2.6.8 and 6.1.1.4'

loop_
_geom_angle_atom_site_label_1
_geom_angle_atom_site_label_2
_geom_angle_atom_site_label_3
_geom_angle
_geom_angle_site_symmetry_1
_geom_angle_site_symmetry_3
O6 Cu1 N2 166.0(3) . .
O6 Cu1 N3 96.5(2) . .
N2 Cu1 N3 78.8(3) . .
O6 Cu1 N1 103.0(2) . .
N2 Cu1 N1 80.0(3) . .
N3 Cu1 N1 158.2(3) . .
O6 Cu1 O2 97.6(2) . .
N2 Cu1 O2 95.9(2) . .
N3 Cu1 O2 93.3(2) . .
N1 Cu1 O2 93.8(2) . .
O8 Cu2 O8 180.00(14) 2_756 .
O8 Cu2 N4 94.0(2) 2_756 2_756
O8 Cu2 N4 86.0(2) . 2_756
O8 Cu2 N4 86.0(2) 2_756 .
O8 Cu2 N4 94.0(2) . .
N4 Cu2 N4 180.0(3) 2_756 .
O3 P1 O2 116.3(3) . .
O3 P1 O4 109.9(3) . .
O2 P1 O4 109.5(3) . .
O3 P1 O1 110.6(3) . .
O2 P1 O1 109.8(3) . .
O4 P1 O1 99.3(3) . .
O7 P2 O8 114.1(3) . .
O7 P2 O6 113.6(3) . .
O8 P2 O6 110.6(3) . .
O7 P2 O5 106.0(3) . .
O8 P2 O5 105.9(3) . .
O6 P2 O5 105.7(3) . .
C32 O1 P1 125.6(5) . .
P1 O2 Cu1 128.1(3) . .
C21 O5 P2 124.1(5) . .
P2 O6 Cu1 131.9(3) . .
P2 O8 Cu2 137.3(3) . .
C1 N1 C5 118.0(7) . .
C1 N1 Cu1 128.6(5) . .
C5 N1 Cu1 113.3(5) . .
C10 N2 C6 121.6(7) . .
C10 N2 Cu1 120.0(5) . .
C6 N2 Cu1 118.0(5) . .
C11 N3 C15 118.9(7) . .
C11 N3 Cu1 115.1(5) . .
C15 N3 Cu1 126.0(5) . .
C19 N4 C20 117.3(7) . .
C19 N4 Cu2 120.0(5) . .
C20 N4 Cu2 122.6(5) . .
N1 C1 C2 123.0(7) . .
N1 C1 H1 118.5 . .
C2 C1 H1 118.5 . .
C27 C1AA H1AA 109.5 . .
C27 C1AA H1AB 109.5 . .
H1AA C1AA H1AB 109.5 . .
C27 C1AA H1AC 109.5 . .
H1AA C1AA H1AC 109.5 . .
H1AB C1AA H1AC 109.5 . .
C3 C2 C1 119.2(8) . .
C3 C2 H2 120.4 . .
C1 C2 H2 120.4 . .
C2 C3 C4 119.0(7) . .
C2 C3 H3 120.5 . .
C4 C3 H3 120.5 . .
C5 C4 C3 118.0(7) . .
C5 C4 H4 121.0 . .
C3 C4 H4 121.0 . .
N1 C5 C4 122.7(7) . .
N1 C5 C6 114.4(6) . .
C4 C5 C6 122.9(7) . .
N2 C6 C7 120.3(7) . .
N2 C6 C5 113.3(7) . .
C7 C6 C5 126.3(7) . .
C6 C7 C8 119.5(7) . .
C6 C7 H7 120.2 . .
C8 C7 H7 120.2 . .
C7 C8 C9 118.6(7) . .
C7 C8 C47 120.6(7) . .
C9 C8 C47 120.7(7) . .
C10 C9 C8 118.8(7) . .
C10 C9 H9 120.6 . .
C8 C9 H9 120.6 . .
N2 C10 C9 121.0(7) . .
N2 C10 C11 111.9(7) . .
C9 C10 C11 127.1(7) . .
N3 C11 C12 122.5(7) . .
N3 C11 C10 113.9(7) . .
C12 C11 C10 123.6(7) . .
C11 C12 C13 118.1(7) . .
C11 C12 H12 120.9 . .
C13 C12 H12 120.9 . .
C14 C13 C12 118.7(7) . .
C14 C13 H13 120.6 . .
C12 C13 H13 120.6 . .
C15 C14 C13 120.1(7) . .
C15 C14 H14 120.0 . .
C13 C14 H14 120.0 . .
N3 C15 C14 121.6(7) . .
N3 C15 H15 119.2 . .
C14 C15 H15 119.2 . .
C18 C47 C17 116.8(7) . .
C18 C47 C8 122.5(7) . .
C17 C47 C8 120.7(7) . .
C19 C17 C47 119.3(7) 1_665 .
C19 C17 H17 120.3 1_665 .
C47 C17 H17 120.3 . .
C47 C18 C20 119.8(7) . 1_665
C47 C18 H18 120.1 . .
C20 C18 H18 120.1 1_665 .
N4 C19 C17 123.8(7) . 1_445
N4 C19 H19 118.1 . .
C17 C19 H19 118.1 1_445 .
N4 C20 C18 122.9(7) . 1_445
N4 C20 H20 118.6 . .
C18 C20 H20 118.6 1_445 .
C22 C21 O5 119.9(7) . .
C22 C21 C26 123.8(7) . .
O5 C21 C26 116.1(7) . .
C21 C22 C23 116.6(7) . .
C21 C22 C29 121.4(7) . .
C23 C22 C29 122.0(8) . .
C24 C23 C22 120.9(8) . .
C24 C23 H23 119.6 . .
C22 C23 H23 119.6 . .
C23 C24 C25 121.3(8) . .
C23 C24 I2 122.7(7) . .
C25 C24 I2 116.0(6) . .
C26 C25 C24 119.8(8) . .
C26 C25 H25 120.1 . .
C24 C25 H25 120.1 . .
C25 C26 C21 117.2(8) . .
C25 C26 C27 121.8(7) . .
C21 C26 C27 120.9(7) . .
C26 C27 C1AA 109.1(7) . .
C26 C27 C28 112.8(7) . .
C1AA C27 C28 110.6(7) . .
C26 C27 H27 108.0 . .
C1AA C27 H27 108.0 . .
C28 C27 H27 108.0 . .
C27 C28 H28A 109.5 . .
C27 C28 H28B 109.5 . .
H28A C28 H28B 109.5 . .
C27 C28 H28C 109.5 . .
H28A C28 H28C 109.5 . .
H28B C28 H28C 109.5 . .
C30 C29 C22 112.4(8) . .
C30 C29 C31 111.7(11) . .
C22 C29 C31 111.2(7) . .
C30 C29 H29 107.1 . .
C22 C29 H29 107.1 . .
C31 C29 H29 107.1 . .
C29 C30 H30A 109.5 . .
C29 C30 H30B 109.5 . .
H30A C30 H30B 109.5 . .
C29 C30 H30C 109.5 . .
H30A C30 H30C 109.5 . .
H30B C30 H30C 109.5 . .
C29 C31 H31A 109.5 . .
C29 C31 H31B 109.5 . .
H31A C31 H31B 109.5 . .
C29 C31 H31C 109.5 . .
H31A C31 H31C 109.5 . .
H31B C31 H31C 109.5 . .
C33 C32 O1 119.1(7) . .
C33 C32 C37 122.4(7) . .
O1 C32 C37 118.3(7) . .
C32 C33 C34 118.4(7) . .
C32 C33 C41 122.9(7) . .
C34 C33 C41 118.7(7) . .
C35 C34 C33 119.0(8) . .
C35 C34 H34 120.5 . .
C33 C34 H34 120.5 . .
C36 C35 C34 122.6(8) . .
C36 C35 I1 119.6(6) . .
C34 C35 I1 117.8(6) . .
C35 C36 C37 119.8(7) . .
C35 C36 H36 120.1 . .
C37 C36 H36 120.1 . .
C36 C37 C32 117.7(7) . .
C36 C37 C38 122.5(7) . .
C32 C37 C38 119.8(7) . .
C37 C38 C39 110.8(7) . .
C37 C38 C40 112.5(7) . .
C39 C38 C40 109.5(8) . .
C37 C38 H38 108.0 . .
C39 C38 H38 108.0 . .
C40 C38 H38 108.0 . .
C38 C39 H39A 109.5 . .
C38 C39 H39B 109.5 . .
H39A C39 H39B 109.5 . .
C38 C39 H39C 109.5 . .
H39A C39 H39C 109.5 . .
H39B C39 H39C 109.5 . .
C38 C40 H40A 109.5 . .
C38 C40 H40B 109.5 . .
H40A C40 H40B 109.5 . .
C38 C40 H40C 109.5 . .
H40A C40 H40C 109.5 . .
H40B C40 H40C 109.5 . .
C42 C41 C33 110.6(7) . .
C42 C41 C43 110.6(7) . .
C33 C41 C43 110.9(7) . .
C42 C41 H41 108.2 . .
C33 C41 H41 108.2 . .
C43 C41 H41 108.2 . .
C41 C42 H42A 109.5 . .
C41 C42 H42B 109.5 . .
H42A C42 H42B 109.5 . .
C41 C42 H42C 109.5 . .
H42A C42 H42C 109.5 . .
H42B C42 H42C 109.5 . .
C41 C43 H43A 109.5 . .
C41 C43 H43B 109.5 . .
H43A C43 H43B 109.5 . .
C41 C43 H43C 109.5 . .
H43A C43 H43C 109.5 . .
H43B C43 H43C 109.5 . .
C44 O10 H10 109.5 . .
O10 C44 H44A 109.5 . .
O10 C44 H44B 109.5 . .
H44A C44 H44B 109.5 . .
O10 C44 H44C 109.5 . .
H44A C44 H44C 109.5 . .
H44B C44 H44C 109.5 . .
C46 O9 H9A 109.5 . .
O9 C46 H46A 109.5 . .
O9 C46 H46B 109.5 . .
H46A C46 H46B 109.5 . .
O9 C46 H46C 109.5 . .
H46A C46 H46C 109.5 . .
H46B C46 H46C 109.5 . .
C45 O11 H11 109.5 . .
O11 C45 H45A 109.5 . .
O11 C45 H45B 109.5 . .
H45A C45 H45B 109.5 . .
O11 C45 H45C 109.5 . .
H45A C45 H45C 109.5 . .
H45B C45 H45C 109.5 . .
H12A O12 H12B 109.5 . .

loop_
_geom_bond_atom_site_label_1
_geom_bond_atom_site_label_2
_geom_bond_distance
_geom_bond_site_symmetry_2
I1 C35 2.107(8) .
I2 C24 2.080(9) .
Cu1 O6 1.947(5) .
Cu1 N2 1.954(6) .
Cu1 N3 2.046(7) .
Cu1 N1 2.055(7) .
Cu1 O2 2.149(5) .
Cu2 O8 1.943(5) 2_756
Cu2 O8 1.943(5) .
Cu2 N4 2.037(6) 2_756
Cu2 N4 2.037(6) .
P1 O3 1.500(6) .
P1 O2 1.508(6) .
P1 O4 1.583(6) .
P1 O1 1.616(6) .
P2 O7 1.509(6) .
P2 O8 1.518(5) .
P2 O6 1.544(5) .
P2 O5 1.621(5) .
O1 C32 1.405(9) .
O5 C21 1.416(9) .
N1 C1 1.324(11) .
N1 C5 1.361(10) .
N2 C10 1.334(10) .
N2 C6 1.341(10) .
N3 C11 1.347(10) .
N3 C15 1.349(10) .
N4 C19 1.332(11) .
N4 C20 1.343(10) .
C1 C2 1.389(11) .
C1 H1 0.9500 .
C1AA C27 1.528(12) .
C1AA H1AA 0.9800 .
C1AA H1AB 0.9800 .
C1AA H1AC 0.9800 .
C2 C3 1.366(12) .
C2 H2 0.9500 .
C3 C4 1.409(12) .
C3 H3 0.9500 .
C4 C5 1.380(11) .
C4 H4 0.9500 .
C5 C6 1.485(10) .
C6 C7 1.392(11) .
C7 C8 1.397(11) .
C7 H7 0.9500 .
C8 C9 1.403(11) .
C8 C47 1.493(10) .
C9 C10 1.395(11) .
C9 H9 0.9500 .
C10 C11 1.491(10) .
C11 C12 1.397(11) .
C12 C13 1.401(11) .
C12 H12 0.9500 .
C13 C14 1.384(12) .
C13 H13 0.9500 .
C14 C15 1.384(12) .
C14 H14 0.9500 .
C15 H15 0.9500 .
C47 C18 1.389(11) .
C47 C17 1.409(10) .
C17 C19 1.380(11) 1_665
C17 H17 0.9500 .
C18 C20 1.392(11) 1_665
C18 H18 0.9500 .
C19 C17 1.380(11) 1_445
C19 H19 0.9500 .
C20 C18 1.392(11) 1_445
C20 H20 0.9500 .
C21 C22 1.386(11) .
C21 C26 1.425(11) .
C22 C23 1.403(12) .
C22 C29 1.531(11) .
C23 C24 1.377(13) .
C23 H23 0.9500 .
C24 C25 1.408(12) .
C25 C26 1.382(12) .
C25 H25 0.9500 .
C26 C27 1.523(12) .
C27 C28 1.534(12) .
C27 H27 1.0000 .
C28 H28A 0.9800 .
C28 H28B 0.9800 .
C28 H28C 0.9800 .
C29 C30 1.520(14) .
C29 C31 1.539(14) .
C29 H29 1.0000 .
C30 H30A 0.9800 .
C30 H30B 0.9800 .
C30 H30C 0.9800 .
C31 H31A 0.9800 .
C31 H31B 0.9800 .
C31 H31C 0.9800 .
C32 C33 1.390(12) .
C32 C37 1.407(11) .
C33 C34 1.406(11) .
C33 C41 1.535(11) .
C34 C35 1.379(12) .
C34 H34 0.9500 .
C35 C36 1.374(13) .
C36 C37 1.401(12) .
C36 H36 0.9500 .
C37 C38 1.525(11) .
C38 C39 1.538(13) .
C38 C40 1.555(13) .
C38 H38 1.0000 .
C39 H39A 0.9800 .
C39 H39B 0.9800 .
C39 H39C 0.9800 .
C40 H40A 0.9800 .
C40 H40B 0.9800 .
C40 H40C 0.9800 .
C41 C42 1.525(11) .
C41 C43 1.545(12) .
C41 H41 1.0000 .
C42 H42A 0.9800 .
C42 H42B 0.9800 .
C42 H42C 0.9800 .
C43 H43A 0.9800 .
C43 H43B 0.9800 .
C43 H43C 0.9800 .
O10 C44 1.439(12) .
O10 H10 0.8400 .
C44 H44A 0.9800 .
C44 H44B 0.9800 .
C44 H44C 0.9800 .
O9 C46 1.418(13) .
O9 H9A 0.8400 .
C46 H46A 0.9800 .
C46 H46B 0.9800 .
C46 H46C 0.9800 .
O11 C45 1.446(11) .
O11 H11 0.8400 .
C45 H45A 0.9800 .
C45 H45B 0.9800 .
C45 H45C 0.9800 .
O12 H12A 0.8704 .
O12 H12B 0.8699 .

loop_
_geom_hbond_atom_site_label_D
_geom_hbond_atom_site_label_H
_geom_hbond_atom_site_label_A
_geom_hbond_distance_DH
_geom_hbond_distance_HA
_geom_hbond_distance_DA
_geom_hbond_angle_DHA
_geom_hbond_site_symmetry_A
C1 H1 O7 0.95 2.42 3.323(9) 158.9 .
C4 H4 O11 0.95 2.41 3.361(10) 174.2 2_766
C7 H7 O11 0.95 2.65 3.574(10) 164.4 2_766
C9 H9 O10 0.95 2.41 3.342(10) 168.6 1_655
C12 H12 O3 0.95 2.65 3.452(10) 141.9 1_655
C14 H14 I2 0.95 3.18 3.862(8) 130.2 2_755
C18 H18 O10 0.95 2.33 3.268(10) 170.4 1_655
O10 H10 O3 0.84 1.89 2.691(9) 158.4 .
O9 H9A O7 0.84 1.95 2.735(9) 154.1 .
C46 H46C O7 0.98 2.65 3.157(12) 112.4 .
O11 H11 O3 0.84 2.05 2.887(9) 176.1 .
O12 H12A O9 0.87 2.14 2.921(10) 149.8 2_656
O12 H12B O7 0.87 1.93 2.758(8) 158.2 .

loop_
_geom_torsion_atom_site_label_1
_geom_torsion_atom_site_label_2
_geom_torsion_atom_site_label_3
_geom_torsion_atom_site_label_4
_geom_torsion
_geom_torsion_site_symmetry_4
O3 P1 O1 C32 32.5(7) .
O2 P1 O1 C32 -97.2(6) .
O4 P1 O1 C32 148.0(6) .
O3 P1 O2 Cu1 143.6(4) .
O4 P1 O2 Cu1 18.2(5) .
O1 P1 O2 Cu1 -89.8(4) .
O7 P2 O5 C21 133.5(6) .
O8 P2 O5 C21 -105.0(6) .
O6 P2 O5 C21 12.5(6) .
O7 P2 O6 Cu1 95.6(5) .
O8 P2 O6 Cu1 -34.3(5) .
O5 P2 O6 Cu1 -148.6(4) .
O7 P2 O8 Cu2 14.3(6) .
O6 P2 O8 Cu2 144.0(4) .
O5 P2 O8 Cu2 -101.9(5) .
C5 N1 C1 C2 -0.1(12) .
Cu1 N1 C1 C2 -175.4(6) .
N1 C1 C2 C3 0.8(14) .
C1 C2 C3 C4 -1.7(14) .
C2 C3 C4 C5 1.9(13) .
C1 N1 C5 C4 0.2(11) .
Cu1 N1 C5 C4 176.3(6) .
C1 N1 C5 C6 179.1(7) .
Cu1 N1 C5 C6 -4.8(8) .
C3 C4 C5 N1 -1.2(12) .
C3 C4 C5 C6 -180.0(7) .
C10 N2 C6 C7 2.4(11) .
Cu1 N2 C6 C7 -170.3(6) .
C10 N2 C6 C5 -177.8(7) .
Cu1 N2 C6 C5 9.4(9) .
N1 C5 C6 N2 -2.6(10) .
C4 C5 C6 N2 176.3(7) .
N1 C5 C6 C7 177.1(7) .
C4 C5 C6 C7 -4.0(12) .
N2 C6 C7 C8 -2.9(11) .
C5 C6 C7 C8 177.4(7) .
C6 C7 C8 C9 1.4(11) .
C6 C7 C8 C47 178.7(7) .
C7 C8 C9 C10 0.6(11) .
C47 C8 C9 C10 -176.7(7) .
C6 N2 C10 C9 -0.4(11) .
Cu1 N2 C10 C9 172.2(5) .
C6 N2 C10 C11 -178.4(7) .
Cu1 N2 C10 C11 -5.8(8) .
C8 C9 C10 N2 -1.2(11) .
C8 C9 C10 C11 176.6(7) .
C15 N3 C11 C12 -2.9(11) .
Cu1 N3 C11 C12 178.3(6) .
C15 N3 C11 C10 173.9(7) .
Cu1 N3 C11 C10 -4.9(8) .
N2 C10 C11 N3 6.8(9) .
C9 C10 C11 N3 -171.1(7) .
N2 C10 C11 C12 -176.5(7) .
C9 C10 C11 C12 5.6(12) .
N3 C11 C12 C13 1.3(12) .
C10 C11 C12 C13 -175.1(7) .
C11 C12 C13 C14 1.8(12) .
C12 C13 C14 C15 -3.3(13) .
C11 N3 C15 C14 1.3(12) .
Cu1 N3 C15 C14 180.0(6) .
C13 C14 C15 N3 1.8(13) .
C7 C8 C47 C18 -166.2(8) .
C9 C8 C47 C18 11.1(11) .
C7 C8 C47 C17 13.1(11) .
C9 C8 C47 C17 -169.6(7) .
C18 C47 C17 C19 2.8(11) 1_665
C8 C47 C17 C19 -176.5(7) 1_665
C17 C47 C18 C20 -1.9(11) 1_665
C8 C47 C18 C20 177.5(7) 1_665
C20 N4 C19 C17 -1.4(12) 1_445
Cu2 N4 C19 C17 176.6(6) 1_445
C19 N4 C20 C18 2.4(12) 1_445
Cu2 N4 C20 C18 -175.5(6) 1_445
P2 O5 C21 C22 89.1(8) .
P2 O5 C21 C26 -94.0(7) .
O5 C21 C22 C23 179.6(6) .
C26 C21 C22 C23 3.1(11) .
O5 C21 C22 C29 0.0(11) .
C26 C21 C22 C29 -176.6(7) .
C21 C22 C23 C24 2.6(11) .
C29 C22 C23 C24 -177.8(8) .
C22 C23 C24 C25 -5.7(13) .
C22 C23 C24 I2 174.1(6) .
C23 C24 C25 C26 3.2(13) .
I2 C24 C25 C26 -176.7(6) .
C24 C25 C26 C21 2.2(11) .
C24 C25 C26 C27 -174.5(7) .
C22 C21 C26 C25 -5.5(11) .
O5 C21 C26 C25 177.8(6) .
C22 C21 C26 C27 171.3(7) .
O5 C21 C26 C27 -5.4(10) .
C25 C26 C27 C1AA 103.9(9) .
C21 C26 C27 C1AA -72.7(9) .
C25 C26 C27 C28 -19.5(11) .
C21 C26 C27 C28 163.9(7) .
C21 C22 C29 C30 115.3(11) .
C23 C22 C29 C30 -64.3(13) .
C21 C22 C29 C31 -118.6(10) .
C23 C22 C29 C31 61.8(12) .
P1 O1 C32 C33 89.5(8) .
P1 O1 C32 C37 -96.3(8) .
O1 C32 C33 C34 177.6(7) .
C37 C32 C33 C34 3.6(12) .
O1 C32 C33 C41 -1.5(11) .
C37 C32 C33 C41 -175.6(7) .
C32 C33 C34 C35 -1.1(12) .
C41 C33 C34 C35 178.1(7) .
C33 C34 C35 C36 -2.4(13) .
C33 C34 C35 I1 177.5(6) .
C34 C35 C36 C37 3.5(13) .
I1 C35 C36 C37 -176.4(6) .
C35 C36 C37 C32 -1.0(12) .
C35 C36 C37 C38 -178.6(8) .
C33 C32 C37 C36 -2.5(12) .
O1 C32 C37 C36 -176.6(7) .
C33 C32 C37 C38 175.1(7) .
O1 C32 C37 C38 1.0(11) .
C36 C37 C38 C39 104.6(10) .
C32 C37 C38 C39 -72.9(10) .
C36 C37 C38 C40 -18.4(12) .
C32 C37 C38 C40 164.1(8) .
C32 C33 C41 C42 -111.5(9) .
C34 C33 C41 C42 69.3(10) .
C32 C33 C41 C43 125.3(8) .
C34 C33 C41 C43 -53.9(10) .
